data_1565838
loop_
_publ_author_name
'Lang, Jiawen'
'Wang, Siyuan'
'He, Changli'
'Liu, Xiaohua'
'Feng, Xiaoming'

_publ_section_title
;
 Asymmetric synthesis of isochromanone derivatives via trapping carboxylic
 oxonium ylides and aldol cascade
;
_journal_issue 4
_journal_name_full 'Chemical Science'
_journal_page_first 1163
_journal_page_last 1168
_journal_paper_doi 10.1039/D1SC06025B
_journal_volume 13
_journal_year 2022
_chemical_absolute_configuration ad
_chemical_formula_moiety 'C25 H22 O4'
_chemical_formula_sum 'C25 H22 O4'
_chemical_formula_weight 386.42
_space_group_crystal_system orthorhombic
_space_group_IT_number 19
_space_group_name_Hall 'P 2ac 2ab'
_space_group_name_H-M_alt 'P 21 21 21'
_atom_sites_solution_hydrogens mixed
_atom_sites_solution_primary dual
_atom_sites_solution_secondary difmap
_audit_creation_method SHELXL-2018/3
_audit_update_record
;
2021-05-25 deposited with the CCDC.	2021-12-27 downloaded from the CCDC.
;
_cell_angle_alpha 90
_cell_angle_beta 90
_cell_angle_gamma 90
_cell_formula_units_Z 4
_cell_length_a 6.52630(10)
_cell_length_b 13.9032(3)
_cell_length_c 21.5712(4)
_cell_measurement_reflns_used 8338
_cell_measurement_temperature 173(2)
_cell_measurement_theta_max 68.26
_cell_measurement_theta_min 4.10
_cell_volume 1957.29(6)
_computing_cell_refinement 'Bruker SAINT'
_computing_data_collection 'Bruker APEX3'
_computing_data_reduction 'Bruker SAINT'
_computing_molecular_graphics 'Bruker SHELXTL'
_computing_publication_material 'Bruker SHELXTL'
_computing_structure_refinement 'SHELXL-2018/3 (Sheldrick, 2018)'
_computing_structure_solution 'SHELXT (Sheldrick 2008)'
_diffrn_ambient_temperature 173(2)
_diffrn_measured_fraction_theta_full 0.971
_diffrn_measured_fraction_theta_max 0.971
_diffrn_measurement_device_type 'Bruker D8 Venture Photon II'
_diffrn_measurement_method '\f and \w scans'
_diffrn_radiation_type CuK\a
_diffrn_radiation_wavelength 1.54178
_diffrn_reflns_av_R_equivalents 0.0341
_diffrn_reflns_av_unetI/netI 0.0328
_diffrn_reflns_Laue_measured_fraction_full 0.971
_diffrn_reflns_Laue_measured_fraction_max 0.971
_diffrn_reflns_limit_h_max 6
_diffrn_reflns_limit_h_min -7
_diffrn_reflns_limit_k_max 16
_diffrn_reflns_limit_k_min -16
_diffrn_reflns_limit_l_max 25
_diffrn_reflns_limit_l_min -25
_diffrn_reflns_number 10060
_diffrn_reflns_point_group_measured_fraction_full 0.967
_diffrn_reflns_point_group_measured_fraction_max 0.967
_diffrn_reflns_theta_full 67.679
_diffrn_reflns_theta_max 68.254
_diffrn_reflns_theta_min 4.099
_exptl_absorpt_coefficient_mu 0.711
_exptl_absorpt_correction_T_max 0.9397
_exptl_absorpt_correction_T_min 0.7942
_exptl_absorpt_correction_type numerical
_exptl_absorpt_process_details 'SADABS (Krause et al., 2015)'
_exptl_crystal_colour colourless
_exptl_crystal_density_diffrn 1.311
_exptl_crystal_description block
_exptl_crystal_F_000 816
_exptl_crystal_recrystallization_method 'Re-crystallisation from solvent: DCM, iPrOH, PE'
_exptl_crystal_size_max 0.326
_exptl_crystal_size_mid 0.250
_exptl_crystal_size_min 0.170
_refine_diff_density_max 0.172
_refine_diff_density_min -0.210
_refine_diff_density_rms 0.044
_refine_ls_abs_structure_details
; 
 Flack x determined using 1356 quotients [(I+)-(I-)]/[(I+)+(I-)] 
 (Parsons, Flack and Wagner, Acta Cryst. B69 (2013) 249-259). 
;
_refine_ls_abs_structure_Flack 0.04(6)
_refine_ls_extinction_method none
_refine_ls_goodness_of_fit_ref 1.127
_refine_ls_hydrogen_treatment mixed
_refine_ls_matrix_type full
_refine_ls_number_parameters 271
_refine_ls_number_reflns 3454
_refine_ls_number_restraints 2
_refine_ls_restrained_S_all 1.127
_refine_ls_R_factor_all 0.0303
_refine_ls_R_factor_gt 0.0282
_refine_ls_shift/su_max 0.000
_refine_ls_shift/su_mean 0.000
_refine_ls_structure_factor_coef Fsqd
_refine_ls_weighting_details 'w=1/[\s^2^(Fo^2^)+(0.0380P)^2^+0.1697P] where P=(Fo^2^+2Fc^2^)/3'
_refine_ls_weighting_scheme calc
_refine_ls_wR_factor_gt 0.0732
_refine_ls_wR_factor_ref 0.0752
_reflns_Friedel_coverage 0.716
_reflns_Friedel_fraction_full 0.962
_reflns_Friedel_fraction_max 0.962
_reflns_number_gt 3307
_reflns_number_total 3454
_reflns_threshold_expression 'I > 2\s(I)'
_cod_data_source_file d1sc06025b2.cif
_cod_data_source_block ljw005
_cod_depositor_comments 'Adding full bibliography for 1565837--1565838.cif.'
_cod_database_code 1565838
_shelx_shelxl_version_number 2018/3
_shelx_space_group_comment
; 
The symmetry employed for this shelxl refinement is uniquely defined 
by the following loop, which should always be used as a source of 
symmetry information in preference to the above space-group names. 
They are only intended as comments. 
;
_shelx_estimated_absorpt_t_min 0.801
_shelx_estimated_absorpt_t_max 0.889

loop_
_space_group_symop_operation_xyz
'x, y, z'
'-x+1/2, -y, z+1/2'
'-x, y+1/2, -z+1/2'
'x+1/2, -y+1/2, -z'

loop_
_atom_site_label
_atom_site_type_symbol
_atom_site_fract_x
_atom_site_fract_y
_atom_site_fract_z
_atom_site_U_iso_or_equiv
_atom_site_adp_type
_atom_site_occupancy
_atom_site_site_symmetry_order
_atom_site_calc_flag
_atom_site_refinement_flags_posn
_atom_site_refinement_flags_adp
_atom_site_refinement_flags_occupancy
_atom_site_disorder_assembly
_atom_site_disorder_group
O1 O 0.9614(2) 0.14557(10) 0.70327(6) 0.0265(3) Uani 1 1 d D . . . .
H1O H 1.037(5) 0.146(2) 0.7349(12) 0.062(10) Uiso 1 1 d D . . . .
O2 O 0.8734(2) 0.32695(9) 0.67182(6) 0.0247(3) Uani 1 1 d D . . . .
H2O H 0.943(4) 0.2770(17) 0.6811(13) 0.043(7) Uiso 1 1 d D . . . .
O3 O 0.41067(18) 0.19026(9) 0.71832(5) 0.0205(3) Uani 1 1 d . . . . .
O4 O 0.2197(2) 0.19434(11) 0.80156(6) 0.0318(3) Uani 1 1 d . . . . .
C1 C 0.6912(3) 0.02663(13) 0.70871(9) 0.0287(4) Uani 1 1 d . . . . .
H1A H 0.769792 -0.016847 0.735413 0.043 Uiso 1 1 calc R U . . .
H1B H 0.718943 0.011380 0.665155 0.043 Uiso 1 1 calc R U . . .
H1C H 0.544569 0.018716 0.717100 0.043 Uiso 1 1 calc R U . . .
C2 C 0.7534(3) 0.12962(12) 0.72178(8) 0.0205(3) Uani 1 1 d . . . . .
H2 H 0.742922 0.141010 0.767440 0.025 Uiso 1 1 calc R U . . .
C3 C 0.6099(3) 0.20261(12) 0.68809(7) 0.0185(3) Uani 1 1 d . . . . .
C4 C 0.6765(3) 0.31003(13) 0.69696(8) 0.0204(4) Uani 1 1 d . . . . .
C5 C 0.5262(3) 0.37672(12) 0.66532(8) 0.0219(4) Uani 1 1 d . . . . .
H5 H 0.384448 0.368527 0.673781 0.026 Uiso 1 1 calc R U . . .
C6 C 0.5811(3) 0.44608(13) 0.62640(8) 0.0267(4) Uani 1 1 d . . . . .
H6 H 0.723146 0.451801 0.617480 0.032 Uiso 1 1 calc R U . . .
C7 C 0.3750(3) 0.22199(12) 0.77653(8) 0.0213(4) Uani 1 1 d . . . . .
C11 C 0.5733(3) 0.17762(12) 0.62014(8) 0.0201(3) Uani 1 1 d . . . . .
C12 C 0.7386(3) 0.16927(15) 0.57939(8) 0.0294(4) Uani 1 1 d . . . . .
H12 H 0.874036 0.179674 0.594035 0.035 Uiso 1 1 calc R U . . .
C13 C 0.7061(4) 0.14582(16) 0.51747(9) 0.0337(5) Uani 1 1 d . . . . .
H13 H 0.819683 0.140321 0.490151 0.040 Uiso 1 1 calc R U . . .
C14 C 0.5109(4) 0.13051(15) 0.49543(9) 0.0331(5) Uani 1 1 d . . . . .
H14 H 0.489132 0.114962 0.453059 0.040 Uiso 1 1 calc R U . . .
C15 C 0.3478(3) 0.13799(16) 0.53552(9) 0.0346(5) Uani 1 1 d . . . . .
H15 H 0.212812 0.127331 0.520565 0.042 Uiso 1 1 calc R U . . .
C16 C 0.3776(3) 0.16092(14) 0.59761(9) 0.0274(4) Uani 1 1 d . . . . .
H16 H 0.263274 0.165172 0.624728 0.033 Uiso 1 1 calc R U . . .
C21 C 0.6713(3) 0.33237(12) 0.76644(7) 0.0206(4) Uani 1 1 d . . . . .
C22 C 0.5228(3) 0.29014(12) 0.80391(8) 0.0221(4) Uani 1 1 d . . . . .
C23 C 0.5077(3) 0.31321(14) 0.86662(8) 0.0286(4) Uani 1 1 d . . . . .
H23 H 0.405619 0.284005 0.891735 0.034 Uiso 1 1 calc R U . . .
C24 C 0.6428(4) 0.37904(15) 0.89195(9) 0.0346(5) Uani 1 1 d . . . . .
H24 H 0.633751 0.395197 0.934655 0.042 Uiso 1 1 calc R U . . .
C25 C 0.7915(4) 0.42141(15) 0.85508(10) 0.0337(5) Uani 1 1 d . . . . .
H25 H 0.883974 0.466621 0.872599 0.040 Uiso 1 1 calc R U . . .
C26 C 0.8057(3) 0.39803(14) 0.79253(9) 0.0278(4) Uani 1 1 d . . . . .
H26 H 0.908240 0.427247 0.767565 0.033 Uiso 1 1 calc R U . . .
C31 C 0.4428(3) 0.51506(12) 0.59571(8) 0.0269(4) Uani 1 1 d . . . . .
C32 C 0.2464(3) 0.53551(14) 0.61702(9) 0.0305(4) Uani 1 1 d . . . . .
H32 H 0.196873 0.504327 0.653236 0.037 Uiso 1 1 calc R U . . .
C33 C 0.1215(4) 0.60076(15) 0.58622(10) 0.0376(5) Uani 1 1 d . . . . .
H33 H -0.011196 0.615067 0.601825 0.045 Uiso 1 1 calc R U . . .
C34 C 0.1914(4) 0.64503(15) 0.53249(10) 0.0402(5) Uani 1 1 d . . . . .
H34 H 0.105771 0.689118 0.511025 0.048 Uiso 1 1 calc R U . . .
C35 C 0.3851(4) 0.62506(15) 0.51024(10) 0.0397(5) Uani 1 1 d . . . . .
H35 H 0.431758 0.654612 0.473126 0.048 Uiso 1 1 calc R U . . .
C36 C 0.5117(4) 0.56178(13) 0.54206(9) 0.0344(5) Uani 1 1 d . . . . .
H36 H 0.646551 0.550045 0.527308 0.041 Uiso 1 1 calc R U . . .

loop_
_atom_site_aniso_label
_atom_site_aniso_U_11
_atom_site_aniso_U_22
_atom_site_aniso_U_33
_atom_site_aniso_U_23
_atom_site_aniso_U_13
_atom_site_aniso_U_12
O1 0.0138(6) 0.0363(7) 0.0295(6) 0.0018(6) -0.0020(5) -0.0004(5)
O2 0.0179(6) 0.0281(6) 0.0282(6) 0.0020(5) 0.0046(5) -0.0040(5)
O3 0.0131(6) 0.0287(6) 0.0197(5) -0.0011(5) 0.0012(5) -0.0026(5)
O4 0.0229(7) 0.0492(8) 0.0233(6) -0.0016(6) 0.0046(5) -0.0096(6)
C1 0.0225(10) 0.0262(9) 0.0375(10) 0.0029(8) -0.0032(8) 0.0002(7)
C2 0.0140(9) 0.0263(8) 0.0212(7) 0.0012(6) -0.0007(7) -0.0002(7)
C3 0.0123(8) 0.0240(8) 0.0192(8) 0.0012(6) 0.0013(6) -0.0014(6)
C4 0.0165(8) 0.0248(8) 0.0198(8) -0.0006(6) 0.0028(6) -0.0023(7)
C5 0.0204(9) 0.0247(8) 0.0207(8) -0.0018(7) 0.0014(7) -0.0003(7)
C6 0.0273(10) 0.0285(8) 0.0242(8) 0.0015(7) 0.0036(7) 0.0017(7)
C7 0.0174(9) 0.0278(8) 0.0188(7) 0.0025(6) 0.0000(7) -0.0009(7)
C11 0.0203(9) 0.0200(7) 0.0202(8) 0.0002(6) -0.0014(6) 0.0014(6)
C12 0.0220(10) 0.0426(10) 0.0236(8) -0.0036(7) 0.0010(7) 0.0002(8)
C13 0.0351(12) 0.0424(11) 0.0236(9) -0.0058(8) 0.0049(8) 0.0037(9)
C14 0.0414(13) 0.0365(9) 0.0213(8) -0.0067(7) -0.0059(8) 0.0066(9)
C15 0.0287(11) 0.0460(11) 0.0293(10) -0.0084(9) -0.0096(8) 0.0018(9)
C16 0.0206(10) 0.0359(9) 0.0256(8) -0.0026(7) -0.0018(7) 0.0012(7)
C21 0.0182(9) 0.0229(8) 0.0206(8) -0.0008(7) -0.0009(6) 0.0010(6)
C22 0.0205(9) 0.0254(8) 0.0203(8) 0.0007(6) -0.0017(7) 0.0012(7)
C23 0.0299(11) 0.0354(9) 0.0205(8) 0.0013(7) 0.0000(7) -0.0015(8)
C24 0.0399(13) 0.0425(11) 0.0214(9) -0.0062(8) -0.0059(9) -0.0036(9)
C25 0.0322(11) 0.0353(10) 0.0336(10) -0.0067(8) -0.0077(9) -0.0071(8)
C26 0.0229(9) 0.0301(9) 0.0304(9) -0.0026(7) -0.0012(8) -0.0056(7)
C31 0.0356(12) 0.0227(8) 0.0224(8) -0.0015(7) -0.0016(8) -0.0019(7)
C32 0.0368(12) 0.0318(9) 0.0228(8) -0.0022(7) -0.0025(8) 0.0037(8)
C33 0.0410(13) 0.0382(10) 0.0337(10) -0.0066(9) -0.0080(9) 0.0106(9)
C34 0.0575(15) 0.0287(10) 0.0344(10) 0.0003(8) -0.0170(10) 0.0077(10)
C35 0.0582(15) 0.0301(9) 0.0308(10) 0.0071(8) -0.0057(10) -0.0031(10)
C36 0.0445(13) 0.0289(9) 0.0297(9) 0.0046(8) 0.0024(9) -0.0039(8)

loop_
_atom_type_symbol
_atom_type_description
_atom_type_scat_dispersion_real
_atom_type_scat_dispersion_imag
_atom_type_scat_source
C C 0.0181 0.0091 'International Tables Vol C Tables 4.2.6.8 and 6.1.1.4'
H H 0.0000 0.0000 'International Tables Vol C Tables 4.2.6.8 and 6.1.1.4'
O O 0.0492 0.0322 'International Tables Vol C Tables 4.2.6.8 and 6.1.1.4'

loop_
_geom_angle_atom_site_label_1
_geom_angle_atom_site_label_2
_geom_angle_atom_site_label_3
_geom_angle
_geom_angle_site_symmetry_1
_geom_angle_site_symmetry_3
_geom_angle_publ_flag
C2 O1 H1O 109(2) . . ?
C4 O2 H2O 105(2) . . ?
C7 O3 C3 121.90(13) . . ?
C2 C1 H1A 109.5 . . ?
C2 C1 H1B 109.5 . . ?
H1A C1 H1B 109.5 . . ?
C2 C1 H1C 109.5 . . ?
H1A C1 H1C 109.5 . . ?
H1B C1 H1C 109.5 . . ?
O1 C2 C1 110.39(15) . . ?
O1 C2 C3 109.77(13) . . ?
C1 C2 C3 111.55(14) . . ?
O1 C2 H2 108.3 . . ?
C1 C2 H2 108.3 . . ?
C3 C2 H2 108.3 . . ?
O3 C3 C11 105.19(13) . . ?
O3 C3 C2 104.43(12) . . ?
C11 C3 C2 113.16(13) . . ?
O3 C3 C4 107.67(13) . . ?
C11 C3 C4 112.20(13) . . ?
C2 C3 C4 113.37(14) . . ?
O2 C4 C5 108.31(14) . . ?
O2 C4 C21 111.19(15) . . ?
C5 C4 C21 107.65(14) . . ?
O2 C4 C3 111.32(14) . . ?
C5 C4 C3 110.46(14) . . ?
C21 C4 C3 107.86(13) . . ?
C6 C5 C4 123.76(18) . . ?
C6 C5 H5 118.1 . . ?
C4 C5 H5 118.1 . . ?
C5 C6 C31 126.2(2) . . ?
C5 C6 H6 116.9 . . ?
C31 C6 H6 116.9 . . ?
O4 C7 O3 117.07(16) . . ?
O4 C7 C22 124.93(16) . . ?
O3 C7 C22 117.97(15) . . ?
C16 C11 C12 118.49(16) . . ?
C16 C11 C3 121.30(16) . . ?
C12 C11 C3 120.20(16) . . ?
C13 C12 C11 120.42(19) . . ?
C13 C12 H12 119.8 . . ?
C11 C12 H12 119.8 . . ?
C14 C13 C12 120.59(19) . . ?
C14 C13 H13 119.7 . . ?
C12 C13 H13 119.7 . . ?
C15 C14 C13 119.18(17) . . ?
C15 C14 H14 120.4 . . ?
C13 C14 H14 120.4 . . ?
C14 C15 C16 120.98(19) . . ?
C14 C15 H15 119.5 . . ?
C16 C15 H15 119.5 . . ?
C11 C16 C15 120.33(19) . . ?
C11 C16 H16 119.8 . . ?
C15 C16 H16 119.8 . . ?
C26 C21 C22 118.88(16) . . ?
C26 C21 C4 121.16(16) . . ?
C22 C21 C4 119.87(15) . . ?
C21 C22 C23 121.03(17) . . ?
C21 C22 C7 119.59(15) . . ?
C23 C22 C7 119.36(17) . . ?
C24 C23 C22 119.40(19) . . ?
C24 C23 H23 120.3 . . ?
C22 C23 H23 120.3 . . ?
C23 C24 C25 120.04(18) . . ?
C23 C24 H24 120.0 . . ?
C25 C24 H24 120.0 . . ?
C24 C25 C26 120.29(18) . . ?
C24 C25 H25 119.9 . . ?
C26 C25 H25 119.9 . . ?
C21 C26 C25 120.37(19) . . ?
C21 C26 H26 119.8 . . ?
C25 C26 H26 119.8 . . ?
C32 C31 C36 118.30(19) . . ?
C32 C31 C6 123.29(17) . . ?
C36 C31 C6 118.4(2) . . ?
C33 C32 C31 121.08(19) . . ?
C33 C32 H32 119.5 . . ?
C31 C32 H32 119.5 . . ?
C32 C33 C34 119.7(2) . . ?
C32 C33 H33 120.1 . . ?
C34 C33 H33 120.1 . . ?
C35 C34 C33 120.1(2) . . ?
C35 C34 H34 119.9 . . ?
C33 C34 H34 119.9 . . ?
C34 C35 C36 120.0(2) . . ?
C34 C35 H35 120.0 . . ?
C36 C35 H35 120.0 . . ?
C35 C36 C31 120.7(2) . . ?
C35 C36 H36 119.6 . . ?
C31 C36 H36 119.6 . . ?

loop_
_geom_bond_atom_site_label_1
_geom_bond_atom_site_label_2
_geom_bond_distance
_geom_bond_site_symmetry_2
_geom_bond_publ_flag
O1 C2 1.432(2) . ?
O1 H1O 0.84(2) . ?
O2 C4 1.415(2) . ?
O2 H2O 0.85(2) . ?
O3 C7 1.351(2) . ?
O3 C3 1.465(2) . ?
O4 C7 1.211(2) . ?
C1 C2 1.515(2) . ?
C1 H1A 0.9800 . ?
C1 H1B 0.9800 . ?
C1 H1C 0.9800 . ?
C2 C3 1.560(2) . ?
C2 H2 1.0000 . ?
C3 C11 1.525(2) . ?
C3 C4 1.567(2) . ?
C4 C5 1.512(2) . ?
C4 C21 1.531(2) . ?
C5 C6 1.328(3) . ?
C5 H5 0.9500 . ?
C6 C31 1.474(3) . ?
C6 H6 0.9500 . ?
C7 C22 1.475(3) . ?
C11 C16 1.386(3) . ?
C11 C12 1.396(3) . ?
C12 C13 1.391(3) . ?
C12 H12 0.9500 . ?
C13 C14 1.376(3) . ?
C13 H13 0.9500 . ?
C14 C15 1.375(3) . ?
C14 H14 0.9500 . ?
C15 C16 1.390(3) . ?
C15 H15 0.9500 . ?
C16 H16 0.9500 . ?
C21 C26 1.386(3) . ?
C21 C22 1.392(3) . ?
C22 C23 1.394(2) . ?
C23 C24 1.383(3) . ?
C23 H23 0.9500 . ?
C24 C25 1.386(3) . ?
C24 H24 0.9500 . ?
C25 C26 1.391(3) . ?
C25 H25 0.9500 . ?
C26 H26 0.9500 . ?
C31 C32 1.391(3) . ?
C31 C36 1.401(3) . ?
C32 C33 1.389(3) . ?
C32 H32 0.9500 . ?
C33 C34 1.389(3) . ?
C33 H33 0.9500 . ?
C34 C35 1.380(4) . ?
C34 H34 0.9500 . ?
C35 C36 1.389(3) . ?
C35 H35 0.9500 . ?
C36 H36 0.9500 . ?

loop_
_geom_torsion_atom_site_label_1
_geom_torsion_atom_site_label_2
_geom_torsion_atom_site_label_3
_geom_torsion_atom_site_label_4
_geom_torsion
_geom_torsion_site_symmetry_1
_geom_torsion_site_symmetry_2
_geom_torsion_site_symmetry_3
_geom_torsion_site_symmetry_4
_geom_torsion_publ_flag
C7 O3 C3 C11 -168.22(13) . . . . ?
C7 O3 C3 C2 72.39(18) . . . . ?
C7 O3 C3 C4 -48.39(19) . . . . ?
O1 C2 C3 O3 -170.69(12) . . . . ?
C1 C2 C3 O3 66.62(17) . . . . ?
O1 C2 C3 C11 75.46(18) . . . . ?
C1 C2 C3 C11 -47.2(2) . . . . ?
O1 C2 C3 C4 -53.78(18) . . . . ?
C1 C2 C3 C4 -176.47(15) . . . . ?
O3 C3 C4 O2 176.90(12) . . . . ?
C11 C3 C4 O2 -67.82(18) . . . . ?
C2 C3 C4 O2 61.91(18) . . . . ?
O3 C3 C4 C5 -62.74(17) . . . . ?
C11 C3 C4 C5 52.54(19) . . . . ?
C2 C3 C4 C5 -177.73(13) . . . . ?
O3 C3 C4 C21 54.66(17) . . . . ?
C11 C3 C4 C21 169.94(15) . . . . ?
C2 C3 C4 C21 -60.33(18) . . . . ?
O2 C4 C5 C6 -7.4(2) . . . . ?
C21 C4 C5 C6 112.97(19) . . . . ?
C3 C4 C5 C6 -129.50(17) . . . . ?
C4 C5 C6 C31 -178.00(16) . . . . ?
C3 O3 C7 O4 -167.55(16) . . . . ?
C3 O3 C7 C22 14.7(2) . . . . ?
O3 C3 C11 C16 7.5(2) . . . . ?
C2 C3 C11 C16 120.86(18) . . . . ?
C4 C3 C11 C16 -109.30(18) . . . . ?
O3 C3 C11 C12 -171.29(15) . . . . ?
C2 C3 C11 C12 -57.9(2) . . . . ?
C4 C3 C11 C12 71.9(2) . . . . ?
C16 C11 C12 C13 0.7(3) . . . . ?
C3 C11 C12 C13 179.54(18) . . . . ?
C11 C12 C13 C14 0.0(3) . . . . ?
C12 C13 C14 C15 -0.5(3) . . . . ?
C13 C14 C15 C16 0.2(3) . . . . ?
C12 C11 C16 C15 -1.0(3) . . . . ?
C3 C11 C16 C15 -179.83(17) . . . . ?
C14 C15 C16 C11 0.6(3) . . . . ?
O2 C4 C21 C26 26.2(2) . . . . ?
C5 C4 C21 C26 -92.3(2) . . . . ?
C3 C4 C21 C26 148.48(17) . . . . ?
O2 C4 C21 C22 -157.21(16) . . . . ?
C5 C4 C21 C22 84.30(19) . . . . ?
C3 C4 C21 C22 -34.9(2) . . . . ?
C26 C21 C22 C23 0.2(3) . . . . ?
C4 C21 C22 C23 -176.51(17) . . . . ?
C26 C21 C22 C7 178.42(16) . . . . ?
C4 C21 C22 C7 1.7(2) . . . . ?
O4 C7 C22 C21 -166.38(18) . . . . ?
O3 C7 C22 C21 11.2(2) . . . . ?
O4 C7 C22 C23 11.9(3) . . . . ?
O3 C7 C22 C23 -170.58(16) . . . . ?
C21 C22 C23 C24 -0.1(3) . . . . ?
C7 C22 C23 C24 -178.31(18) . . . . ?
C22 C23 C24 C25 0.0(3) . . . . ?
C23 C24 C25 C26 0.0(3) . . . . ?
C22 C21 C26 C25 -0.2(3) . . . . ?
C4 C21 C26 C25 176.43(18) . . . . ?
C24 C25 C26 C21 0.2(3) . . . . ?
C5 C6 C31 C32 20.0(3) . . . . ?
C5 C6 C31 C36 -159.43(18) . . . . ?
C36 C31 C32 C33 -0.2(3) . . . . ?
C6 C31 C32 C33 -179.65(18) . . . . ?
C31 C32 C33 C34 1.4(3) . . . . ?
C32 C33 C34 C35 -0.8(3) . . . . ?
C33 C34 C35 C36 -1.0(3) . . . . ?
C34 C35 C36 C31 2.2(3) . . . . ?
C32 C31 C36 C35 -1.5(3) . . . . ?
C6 C31 C36 C35 177.90(18) . . . . ?
